data_4329280
loop_
_publ_author_name
'George J. Sopasis'
'Angelos B. Canaj'
'Aggelos Philippidis'
'Milosz Siczek'
'Tadeusz Lis'
'James R. O'Brien'
'Manolis M. Antonakis'
'Spiros A. Pergantis'
'Constantinos J. Milios'

_publ_section_title
;
 Heptanuclear Heterometallic [Cu6Ln] Clusters: Trapping Lanthanides into
 Copper Cages with Artificial Amino Acids
;
_journal_name_full 'Inorganic Chemistry'
_journal_page_first 5911
_journal_page_last 5918
_journal_paper_doi 10.1021/ic300538q
_journal_volume 51
_journal_year 2012
_chemical_formula_moiety 'C30 H60 Cu6 N9 O30 Yb, 1.5(C4 H10 O), 3(C H4 O), 0.1(H2 O)'
_chemical_formula_sum 'C39 H87.2 Cu6 N9 O34.6 Yb'
_chemical_formula_weight 1790.26
_chemical_name_systematic
; 
 ? 
;
_space_group_IT_number 176
_symmetry_cell_setting hexagonal
_symmetry_space_group_name_Hall '-P 6c'
_symmetry_space_group_name_H-M 'P 63/m'
_atom_sites_solution_hydrogens geom
_atom_sites_solution_primary direct
_atom_sites_solution_secondary difmap
_audit_creation_method SHELXL-97
_cell_angle_alpha 90.00
_cell_angle_beta 90.00
_cell_angle_gamma 120.00
_cell_formula_units_Z 2
_cell_length_a 19.965(5)
_cell_length_b 19.965(5)
_cell_length_c 13.193(4)
_cell_measurement_reflns_used 8965
_cell_measurement_temperature 100(2)
_cell_measurement_theta_max 30.0
_cell_measurement_theta_min 2.8
_cell_volume 4554(2)
_computing_cell_refinement 'CrysAlis CCD, Oxford Diffraction Ltd.'
_computing_data_collection 'CrysAlis RED, Oxford Diffraction Ltd.'
_computing_data_reduction 'CrysAlis RED, Oxford Diffraction Ltd.'
_computing_structure_refinement 'SHELXL-97 (Sheldrick, 2008)'
_computing_structure_solution 'SHELXS-97 (Sheldrick, 2008)'
_diffrn_ambient_temperature 100(2)
_diffrn_measured_fraction_theta_full 0.957
_diffrn_measured_fraction_theta_max 0.914
_diffrn_measurement_device_type 'Xcalibur PX KM4CCD'
_diffrn_measurement_method '\f and \w'
_diffrn_radiation_monochromator graphite
_diffrn_radiation_source 'fine-focus sealed tube'
_diffrn_radiation_type MoK\a
_diffrn_radiation_wavelength 0.71073
_diffrn_reflns_av_R_equivalents 0.0526
_diffrn_reflns_av_sigmaI/netI 0.0439
_diffrn_reflns_limit_h_max 28
_diffrn_reflns_limit_h_min -28
_diffrn_reflns_limit_k_max 28
_diffrn_reflns_limit_k_min -27
_diffrn_reflns_limit_l_max 13
_diffrn_reflns_limit_l_min -16
_diffrn_reflns_number 29909
_diffrn_reflns_theta_full 25.50
_diffrn_reflns_theta_max 30.06
_diffrn_reflns_theta_min 2.82
_exptl_absorpt_coefficient_mu 2.459
_exptl_absorpt_correction_T_max 0.764
_exptl_absorpt_correction_T_min 0.545
_exptl_absorpt_correction_type analytical
_exptl_absorpt_process_details
;
CrysAlis RED, Oxford Diffraction Ltd.,
Version 1.171.33.66 (release 28-04-2010 CrysAlis171 .NET)
(compiled Apr 28 2010,14:27:37)
Analytical numeric absorption correction using a multifaceted crystal
            model based on expressions derived by R.C. Clark & J.S. Reid.
(Clark, R. C. & Reid, J. S. (1995). Acta Cryst. A51, 887-897)
;
_exptl_crystal_colour blue
_exptl_crystal_density_diffrn 1.306
_exptl_crystal_description block
_exptl_crystal_F_000 1810
_exptl_crystal_size_max 0.32
_exptl_crystal_size_mid 0.15
_exptl_crystal_size_min 0.13
_refine_diff_density_max 1.258
_refine_diff_density_min -1.893
_refine_diff_density_rms 0.158
_refine_ls_extinction_method none
_refine_ls_goodness_of_fit_ref 1.235
_refine_ls_hydrogen_treatment constr
_refine_ls_matrix_type full
_refine_ls_number_parameters 200
_refine_ls_number_reflns 4241
_refine_ls_number_restraints 2
_refine_ls_restrained_S_all 1.235
_refine_ls_R_factor_all 0.0894
_refine_ls_R_factor_gt 0.0636
_refine_ls_shift/su_max 0.000
_refine_ls_shift/su_mean 0.000
_refine_ls_structure_factor_coef Fsqd
_refine_ls_weighting_details 'calc w=1/[\s^2^(Fo^2^)+(0.0392P)^2^+35.1203P] where P=(Fo^2^+2Fc^2^)/3'
_refine_ls_weighting_scheme calc
_refine_ls_wR_factor_gt 0.1548
_refine_ls_wR_factor_ref 0.1644
_reflns_number_gt 3300
_reflns_number_total 4241
_reflns_threshold_expression >2sigma(I)
_cod_data_source_file ic300538q_si_001_12.cif
_cod_data_source_block gis737a
_cod_original_formula_sum 'C39 H87.20 Cu6 N9 O34.60 Yb'
_cod_database_code 4329280

loop_
_symmetry_equiv_pos_as_xyz
'x, y, z'
'-y, x-y, z'
'-x+y, -x, z'
'-x, -y, z+1/2'
'y, -x+y, z+1/2'
'x-y, x, z+1/2'
'-x, -y, -z'
'y, -x+y, -z'
'x-y, x, -z'
'x, y, -z-1/2'
'-y, x-y, -z-1/2'
'-x+y, -x, -z-1/2'

loop_
_atom_site_label
_atom_site_type_symbol
_atom_site_fract_x
_atom_site_fract_y
_atom_site_fract_z
_atom_site_U_iso_or_equiv
_atom_site_adp_type
_atom_site_occupancy
_atom_site_symmetry_multiplicity
_atom_site_calc_flag
_atom_site_refinement_flags
_atom_site_disorder_assembly
_atom_site_disorder_group
Yb Yb 0.6667 0.3333 0.7500 0.01963(16) Uani 1 6 d S . .
Cu Cu 0.83139(4) 0.46892(4) 0.86752(7) 0.0308(2) Uani 1 1 d . . .
O1 O 0.7703(3) 0.4595(3) 0.7500 0.0242(12) Uani 1 2 d S . .
H1 H 0.7528 0.4985 0.7500 0.029 Uiso 1 2 calc SR . .
O11 O 0.7607(2) 0.3555(3) 0.8780(3) 0.0291(10) Uani 1 1 d . . .
O21 O 0.7386(4) 0.2503(3) 0.9648(5) 0.0605(18) Uani 1 1 d . . .
N11 N 0.8895(4) 0.4515(4) 0.9753(5) 0.0482(17) Uani 1 1 d . A .
H11A H 0.9346 0.4571 0.9488 0.058 Uiso 1 1 calc R . .
H11B H 0.9023 0.4881 1.0252 0.058 Uiso 1 1 calc R . .
C11 C 0.7762(5) 0.3201(4) 0.9482(6) 0.047(2) Uani 1 1 d . A .
C21 C 0.8430(7) 0.3721(6) 1.0209(9) 0.083(4) Uani 1 1 d . . .
C31 C 0.8831(13) 0.3376(15) 1.0623(18) 0.065(7) Uani 0.50 1 d P A 1
H31A H 0.9198 0.3721 1.1134 0.097 Uiso 0.50 1 calc PR A 1
H31B H 0.9112 0.3283 1.0084 0.097 Uiso 0.50 1 calc PR A 1
H31C H 0.8462 0.2884 1.0941 0.097 Uiso 0.50 1 calc PR A 1
C311 C 0.9095(14) 0.3400(16) 1.0047(19) 0.068(7) Uani 0.50 1 d P A 2
H31D H 0.9577 0.3751 1.0400 0.103 Uiso 0.50 1 calc PR A 2
H31E H 0.9200 0.3391 0.9323 0.103 Uiso 0.50 1 calc PR A 2
H31F H 0.8879 0.2877 1.0328 0.103 Uiso 0.50 1 calc PR A 2
C41 C 0.7941(14) 0.3887(16) 1.1222(17) 0.057(6) Uani 0.50 1 d P A 3
H41A H 0.7562 0.3392 1.1524 0.085 Uiso 0.50 1 calc PR A 3
H41B H 0.7674 0.4151 1.0962 0.085 Uiso 0.50 1 calc PR A 3
H41C H 0.8317 0.4211 1.1739 0.085 Uiso 0.50 1 calc PR A 3
C411 C 0.8201(17) 0.3668(15) 1.1144(18) 0.069(7) Uani 0.50 1 d P A 4
H41D H 0.7928 0.3123 1.1352 0.103 Uiso 0.50 1 calc PR A 4
H41E H 0.7852 0.3878 1.1201 0.103 Uiso 0.50 1 calc PR A 4
H41F H 0.8651 0.3961 1.1584 0.103 Uiso 0.50 1 calc PR A 4
O12 O 0.9134(3) 0.5739(3) 0.8351(5) 0.0423(12) Uani 1 1 d . . .
C12 C 0.9356(5) 0.6056(6) 0.7500 0.039(3) Uani 1 2 d S . .
C22 C 0.9954(7) 0.6902(6) 0.7500 0.057(3) Uani 1 2 d S . .
H22A H 0.9887 0.7144 0.8010 0.085 Uiso 1 1 d R . .
H22C H 1.0471 0.6979 0.7500 0.085 Uiso 1 2 d SR . .
O13 O 0.9098(3) 0.4169(4) 0.7500 0.0337(15) Uani 1 2 d S . .
N13 N 0.9805(5) 0.4527(5) 0.7500 0.055(3) Uani 1 2 d S . .
O23 O 1.0095(8) 0.4579(9) 0.8482(11) 0.048(3) Uani 0.50 1 d P . .
O33 O 1.0261(9) 0.4906(11) 0.8042(16) 0.074(5) Uani 0.50 1 d P . .
O1M O 0.7405(7) 0.5752(6) 0.7800(11) 0.065(7) Uani 0.50 1 d P B -5
H1M H 0.6911 0.5481 0.7620 0.098 Uiso 0.50 1 d PR B -5
C1M C 0.7774(14) 0.6467(13) 0.741(13) 0.17(3) Uani 0.50 1 d P B -5
H1M1 H 0.7414 0.6665 0.7358 0.259 Uiso 0.50 1 calc PR B -5
H1M2 H 0.7972 0.6454 0.6736 0.259 Uiso 0.50 1 calc PR B -5
H1M3 H 0.8206 0.6807 0.7854 0.259 Uiso 0.50 1 calc PR B -5
O1E O 0.7585(18) 0.101(2) 0.2500 0.145(13) Uani 0.50 2 d SPD . 3
C1E C 0.7443(17) 0.1229(18) 0.155(3) 0.22(3) Uani 0.50 1 d PD . 3
H1E1 H 0.7653 0.1795 0.1553 0.262 Uiso 0.50 1 calc PR . 3
H1E2 H 0.6876 0.0979 0.1453 0.262 Uiso 0.50 1 calc PR . 3
C2E C 0.778(3) 0.103(2) 0.067(3) 0.24(3) Uani 0.50 1 d PD . 3
H2EA H 0.7636 0.1176 0.0037 0.362 Uiso 0.50 1 calc PR . 3
H2EB H 0.7587 0.0467 0.0666 0.362 Uiso 0.50 1 calc PR . 3
H2EC H 0.8348 0.1302 0.0730 0.362 Uiso 0.50 1 calc PR . 3
O1W O 1.0000 1.0000 1.0000 0.06(4) Uani 0.10 6 d SP C 3

loop_
_atom_site_aniso_label
_atom_site_aniso_U_11
_atom_site_aniso_U_22
_atom_site_aniso_U_33
_atom_site_aniso_U_23
_atom_site_aniso_U_13
_atom_site_aniso_U_12
Yb 0.02173(19) 0.02173(19) 0.0154(3) 0.000 0.000 0.01086(9)
Cu 0.0251(4) 0.0297(4) 0.0322(5) -0.0081(3) -0.0061(3) 0.0096(3)
O1 0.028(3) 0.024(3) 0.024(4) 0.000 0.000 0.015(2)
O11 0.031(2) 0.031(2) 0.023(3) -0.0011(18) -0.0070(18) 0.0138(18)
O21 0.078(4) 0.039(3) 0.054(4) 0.003(3) -0.042(3) 0.022(3)
N11 0.043(3) 0.046(4) 0.044(4) -0.014(3) -0.024(3) 0.014(3)
C11 0.049(4) 0.037(4) 0.042(5) -0.001(3) -0.027(4) 0.013(3)
C21 0.083(7) 0.052(5) 0.075(9) 0.006(5) -0.060(6) 0.005(5)
C31 0.052(12) 0.088(15) 0.045(15) 0.021(13) -0.024(10) 0.028(11)
C311 0.059(14) 0.076(14) 0.064(18) 0.000(14) -0.035(12) 0.029(12)
C41 0.054(12) 0.079(17) 0.022(11) -0.006(10) -0.013(8) 0.021(10)
C411 0.10(2) 0.063(13) 0.029(14) -0.017(9) -0.033(13) 0.027(13)
O12 0.030(2) 0.032(2) 0.057(4) -0.010(2) -0.003(2) 0.008(2)
C12 0.025(4) 0.027(4) 0.062(8) 0.000 0.000 0.010(4)
C22 0.038(6) 0.032(5) 0.089(11) 0.000 0.000 0.009(5)
O13 0.014(3) 0.035(3) 0.040(4) 0.000 0.000 0.004(2)
N13 0.027(4) 0.033(5) 0.101(10) 0.000 0.000 0.013(4)
O23 0.029(6) 0.064(9) 0.044(10) -0.017(6) -0.019(6) 0.018(6)
O33 0.037(7) 0.085(13) 0.077(14) -0.015(9) -0.007(8) 0.013(8)
O1M 0.059(6) 0.046(6) 0.10(2) -0.026(7) -0.026(7) 0.036(5)
C1M 0.084(16) 0.081(15) 0.36(8) -0.03(6) 0.04(6) 0.042(13)
O1E 0.09(2) 0.12(3) 0.21(4) 0.000 0.000 0.04(2)
C1E 0.053(14) 0.09(2) 0.48(10) 0.17(4) 0.00(3) 0.017(14)
C2E 0.30(7) 0.12(3) 0.32(8) 0.10(4) -0.05(6) 0.11(4)
O1W 0.03(3) 0.03(3) 0.11(13) 0.000 0.000 0.014(17)

loop_
_atom_type_symbol
_atom_type_description
_atom_type_scat_dispersion_real
_atom_type_scat_dispersion_imag
_atom_type_scat_source
C C 0.0033 0.0016 'International Tables Vol C Tables 4.2.6.8 and 6.1.1.4'
H H 0.0000 0.0000 'International Tables Vol C Tables 4.2.6.8 and 6.1.1.4'
N N 0.0061 0.0033 'International Tables Vol C Tables 4.2.6.8 and 6.1.1.4'
O O 0.0106 0.0060 'International Tables Vol C Tables 4.2.6.8 and 6.1.1.4'
Cu Cu 0.3201 1.2651 'International Tables Vol C Tables 4.2.6.8 and 6.1.1.4'
Yb Yb -0.3850 5.5486 'International Tables Vol C Tables 4.2.6.8 and 6.1.1.4'

loop_
_geom_angle_atom_site_label_1
_geom_angle_atom_site_label_2
_geom_angle_atom_site_label_3
_geom_angle
_geom_angle_site_symmetry_1
_geom_angle_site_symmetry_3
O1 Yb O1 120.0 3_665 2_655
O1 Yb O1 119.999(1) 3_665 .
O1 Yb O1 120.0 2_655 .
O1 Yb O11 67.06(14) 3_665 12_667
O1 Yb O11 71.43(14) 2_655 12_667
O1 Yb O11 135.09(11) . 12_667
O1 Yb O11 71.43(14) 3_665 10_557
O1 Yb O11 135.09(11) 2_655 10_557
O1 Yb O11 67.06(14) . 10_557
O11 Yb O11 75.82(17) 12_667 10_557
O1 Yb O11 67.06(14) 3_665 3_665
O1 Yb O11 71.43(14) 2_655 3_665
O1 Yb O11 135.09(11) . 3_665
O11 Yb O11 89.6(2) 12_667 3_665
O11 Yb O11 138.45(8) 10_557 3_665
O1 Yb O11 135.09(11) 3_665 11_657
O1 Yb O11 67.06(14) 2_655 11_657
O1 Yb O11 71.43(14) . 11_657
O11 Yb O11 75.82(17) 12_667 11_657
O11 Yb O11 75.82(17) 10_557 11_657
O11 Yb O11 138.45(9) 3_665 11_657
O1 Yb O11 71.43(14) 3_665 .
O1 Yb O11 135.09(11) 2_655 .
O1 Yb O11 67.06(14) . .
O11 Yb O11 138.45(8) 12_667 .
O11 Yb O11 89.6(2) 10_557 .
O11 Yb O11 75.82(17) 3_665 .
O11 Yb O11 138.45(9) 11_657 .
O1 Yb O11 135.09(11) 3_665 2_655
O1 Yb O11 67.06(14) 2_655 2_655
O1 Yb O11 71.43(14) . 2_655
O11 Yb O11 138.45(9) 12_667 2_655
O11 Yb O11 138.45(9) 10_557 2_655
O11 Yb O11 75.82(17) 3_665 2_655
O11 Yb O11 89.6(2) 11_657 2_655
O11 Yb O11 75.82(17) . 2_655
O1 Yb Cu 99.60(12) 3_665 .
O1 Yb Cu 132.41(11) 2_655 .
O1 Yb Cu 32.73(8) . .
O11 Yb Cu 154.68(11) 12_667 .
O11 Yb Cu 79.55(11) 10_557 .
O11 Yb Cu 105.28(11) 3_665 .
O11 Yb Cu 103.78(11) 11_657 .
O11 Yb Cu 34.73(11) . .
O11 Yb Cu 66.28(11) 2_655 .
O1 Yb Cu 32.73(8) 3_665 12_667
O1 Yb Cu 99.60(12) 2_655 12_667
O1 Yb Cu 132.41(11) . 12_667
O11 Yb Cu 34.73(11) 12_667 12_667
O11 Yb Cu 66.28(11) 10_557 12_667
O11 Yb Cu 79.55(11) 3_665 12_667
O11 Yb Cu 105.28(11) 11_657 12_667
O11 Yb Cu 103.78(11) . 12_667
O11 Yb Cu 154.68(11) 2_655 12_667
Cu Yb Cu 127.101(9) . 12_667
O1 Yb Cu 32.73(8) 3_665 3_665
O1 Yb Cu 99.60(12) 2_655 3_665
O1 Yb Cu 132.41(11) . 3_665
O11 Yb Cu 79.55(11) 12_667 3_665
O11 Yb Cu 103.78(11) 10_557 3_665
O11 Yb Cu 34.73(11) 3_665 3_665
O11 Yb Cu 154.68(11) 11_657 3_665
O11 Yb Cu 66.28(11) . 3_665
O11 Yb Cu 105.28(11) 2_655 3_665
Cu Yb Cu 100.97(2) . 3_665
Cu Yb Cu 54.05(3) 12_667 3_665
O1 Cu O12 94.5(2) . .
O1 Cu N11 164.6(3) . .
O12 Cu N11 95.5(3) . .
O1 Cu O11 83.7(2) . .
O12 Cu O11 166.9(2) . .
N11 Cu O11 83.9(2) . .
O1 Cu O21 89.9(2) . 2_655
O12 Cu O21 103.3(2) . 2_655
N11 Cu O21 99.1(3) . 2_655
O11 Cu O21 89.6(2) . 2_655
O1 Cu Yb 40.86(17) . .
O12 Cu Yb 135.16(17) . .
N11 Cu Yb 127.31(19) . .
O11 Cu Yb 43.43(12) . .
O21 Cu Yb 84.38(13) 2_655 .
Cu O1 Cu 107.4(3) . 10_557
Cu O1 Yb 106.41(19) . .
Cu O1 Yb 106.41(19) 10_557 .
Cu O1 H1 112.1 . .
Cu O1 H1 112.1 10_557 .
Yb O1 H1 112.1 . .
C11 O11 Cu 116.4(4) . .
C11 O11 Yb 141.6(4) . .
Cu O11 Yb 101.85(18) . .
C11 O21 Cu 122.5(5) . 3_665
C21 N11 Cu 111.5(5) . .
C21 N11 H11A 109.3 . .
Cu N11 H11A 109.3 . .
C21 N11 H11B 109.3 . .
Cu N11 H11B 109.3 . .
H11A N11 H11B 108.0 . .
O21 C11 O11 124.7(6) . .
O21 C11 C21 119.0(7) . .
O11 C11 C21 116.0(7) . .
C411 C21 C31 81.6(16) . .
C411 C21 N11 118.1(15) . .
C31 C21 N11 118.1(13) . .
C411 C21 C11 112.6(15) . .
C31 C21 C11 115.1(13) . .
N11 C21 C11 109.3(7) . .
C411 C21 C311 112.6(16) . .
N11 C21 C311 99.0(12) . .
C11 C21 C311 103.6(12) . .
C31 C21 C41 107.5(15) . .
N11 C21 C41 102.1(12) . .
C11 C21 C41 102.8(11) . .
C311 C21 C41 138.2(13) . .
C21 C31 H31A 109.5 . .
C21 C31 H31B 109.5 . .
C21 C31 H31C 109.5 . .
C21 C311 H31D 109.5 . .
C21 C311 H31E 109.5 . .
H31D C311 H31E 109.5 . .
C21 C311 H31F 109.5 . .
H31D C311 H31F 109.5 . .
H31E C311 H31F 109.5 . .
C21 C41 H41A 109.5 . .
C21 C41 H41B 109.5 . .
C21 C41 H41C 109.5 . .
C21 C411 H41D 109.5 . .
C21 C411 H41E 109.5 . .
C21 C411 H41F 109.5 . .
C12 O12 Cu 129.1(5) . .
O12 C12 O12 126.7(9) . 10_557
O12 C12 C22 116.6(4) . .
O12 C12 C22 116.6(4) 10_557 .
C12 C22 H22A 111.5 . .
C12 C22 H22C 111.4 . .
H22A C22 H22C 110.9 . .
O33 N13 O33 81(2) 10_557 .
O33 N13 O13 135.6(11) 10_557 .
O33 N13 O13 135.6(11) . .
O33 N13 O23 112.2(15) 10_557 .
O13 N13 O23 110.9(7) . .
O33 N13 O23 112.2(15) . 10_557
O13 N13 O23 110.9(7) . 10_557
O23 N13 O23 135.1(14) . 10_557
O33 O23 N13 52.0(19) . .
O23 O33 N13 93(2) . .
O23 O33 O33 136(2) . 10_557
N13 O33 O33 49.7(10) . 10_557
C1M O1M H1M 113.5 . .
C1E O1E C1E 126(5) 10_556 .
O1E C1E C2E 115(3) . .
O1E C1E H1E1 108.6 . .
C2E C1E H1E1 108.6 . .
O1E C1E H1E2 108.6 . .
C2E C1E H1E2 108.6 . .
H1E1 C1E H1E2 107.6 . .
C1E C2E H2EA 109.5 . .
C1E C2E H2EB 109.5 . .
H2EA C2E H2EB 109.5 . .
C1E C2E H2EC 109.5 . .

loop_
_geom_bond_atom_site_label_1
_geom_bond_atom_site_label_2
_geom_bond_distance
_geom_bond_site_symmetry_2
Yb O1 2.327(6) 3_665
Yb O1 2.327(6) 2_655
Yb O1 2.327(6) .
Yb O11 2.397(4) 12_667
Yb O11 2.397(4) 10_557
Yb O11 2.397(4) 3_665
Yb O11 2.397(4) 11_657
Yb O11 2.397(4) .
Yb O11 2.397(4) 2_655
Yb Cu 3.4124(10) .
Yb Cu 3.4124(10) 12_667
Yb Cu 3.4125(10) 3_665
Cu O1 1.924(4) .
Cu O12 1.955(5) .
Cu N11 1.972(6) .
Cu O11 1.986(4) .
Cu O21 2.256(5) 2_655
O1 Cu 1.924(3) 10_557
O1 H1 1.0000 .
O11 C11 1.293(8) .
O21 C11 1.227(9) .
O21 Cu 2.256(5) 3_665
N11 C21 1.505(12) .
N11 H11A 0.9200 .
N11 H11B 0.9200 .
C11 C21 1.546(11) .
C21 C411 1.30(3) .
C21 C31 1.40(2) .
C21 C311 1.75(3) .
C21 C41 1.78(3) .
C31 H31A 0.9800 .
C31 H31B 0.9800 .
C31 H31C 0.9800 .
C311 H31D 0.9800 .
C311 H31E 0.9800 .
C311 H31F 0.9800 .
C41 H41A 0.9800 .
C41 H41B 0.9800 .
C41 H41C 0.9800 .
C411 H41D 0.9800 .
C411 H41E 0.9800 .
C411 H41F 0.9800 .
O12 C12 1.256(7) .
C12 O12 1.256(7) 10_557
C12 C22 1.503(14) .
C22 H22A 0.8770 .
C22 H22C 0.9652 .
O13 N13 1.223(11) .
N13 O33 1.106(19) 10_557
N13 O33 1.106(19) .
N13 O23 1.402(15) .
N13 O23 1.402(15) 10_557
O23 O33 0.809(19) .
O33 O33 1.43(4) 10_557
O1M C1M 1.34(7) .
O1M H1M 0.8891 .
C1M H1M1 0.9800 .
C1M H1M2 0.9800 .
C1M H1M3 0.9800 .
O1E C1E 1.402(18) 10_556
O1E C1E 1.402(18) .
C1E C2E 1.50(2) .
C1E H1E1 0.9900 .
C1E H1E2 0.9900 .
C2E H2EA 0.9800 .
C2E H2EB 0.9800 .
C2E H2EC 0.9800 .

loop_
_geom_hbond_atom_site_label_D
_geom_hbond_atom_site_label_H
_geom_hbond_atom_site_label_A
_geom_hbond_distance_DH
_geom_hbond_distance_HA
_geom_hbond_distance_DA
_geom_hbond_angle_DHA
_geom_hbond_site_symmetry_A
O1 H1 O1M 1.00 1.71 2.685(11) 163.2 .
O1 H1 O1M 1.00 1.71 2.685(11) 163.2 10_557
N11 H11A O23 0.92 1.99 2.876(17) 160.0 .
N11 H11A O33 0.92 2.49 3.32(2) 150.0 .
N11 H11B O23 0.92 2.27 3.018(15) 138.2 7_767
N11 H11B O33 0.92 2.58 3.27(2) 131.7 7_767
O1M H1M O13 0.89 1.87 2.753(13) 169.1 2_655
O1M H1M N13 0.89 2.70 3.505(15) 152.0 2_655

loop_
_geom_torsion_atom_site_label_1
_geom_torsion_atom_site_label_2
_geom_torsion_atom_site_label_3
_geom_torsion_atom_site_label_4
_geom_torsion
_geom_torsion_site_symmetry_1
_geom_torsion_site_symmetry_4
O1 Yb Cu O1 132.44(15) 3_665 .
O1 Yb Cu O1 -80.28(11) 2_655 .
O11 Yb Cu O1 77.0(3) 12_667 .
O11 Yb Cu O1 63.5(2) 10_557 .
O11 Yb Cu O1 -158.9(2) 3_665 .
O11 Yb Cu O1 -8.9(2) 11_657 .
O11 Yb Cu O1 168.3(3) . .
O11 Yb Cu O1 -92.3(2) 2_655 .
Cu Yb Cu O1 112.8(2) 12_667 .
Cu Yb Cu O1 165.7(2) 3_665 .
O1 Yb Cu O12 125.5(2) 3_665 .
O1 Yb Cu O12 -87.2(2) 2_655 .
O1 Yb Cu O12 -6.9(3) . .
O11 Yb Cu O12 70.0(3) 12_667 .
O11 Yb Cu O12 56.6(2) 10_557 .
O11 Yb Cu O12 -165.8(2) 3_665 .
O11 Yb Cu O12 -15.9(2) 11_657 .
O11 Yb Cu O12 161.3(3) . .
O11 Yb Cu O12 -99.2(2) 2_655 .
Cu Yb Cu O12 105.9(2) 12_667 .
Cu Yb Cu O12 158.8(2) 3_665 .
O1 Yb Cu N11 -34.0(3) 3_665 .
O1 Yb Cu N11 113.2(3) 2_655 .
O1 Yb Cu N11 -166.5(4) . .
O11 Yb Cu N11 -89.5(4) 12_667 .
O11 Yb Cu N11 -103.0(3) 10_557 .
O11 Yb Cu N11 34.6(3) 3_665 .
O11 Yb Cu N11 -175.4(3) 11_657 .
O11 Yb Cu N11 1.8(3) . .
O11 Yb Cu N11 101.2(3) 2_655 .
Cu Yb Cu N11 -53.7(3) 12_667 .
Cu Yb Cu N11 -0.8(3) 3_665 .
O1 Yb Cu O11 -35.8(2) 3_665 .
O1 Yb Cu O11 111.5(2) 2_655 .
O1 Yb Cu O11 -168.3(3) . .
O11 Yb Cu O11 -91.3(4) 12_667 .
O11 Yb Cu O11 -104.7(3) 10_557 .
O11 Yb Cu O11 32.9(2) 3_665 .
O11 Yb Cu O11 -177.17(13) 11_657 .
O11 Yb Cu O11 99.4(3) 2_655 .
Cu Yb Cu O11 -55.46(19) 12_667 .
Cu Yb Cu O11 -2.6(2) 3_665 .
O1 Yb Cu O21 -131.2(2) 3_665 2_655
O1 Yb Cu O21 16.0(2) 2_655 2_655
O1 Yb Cu O21 96.3(3) . 2_655
O11 Yb Cu O21 173.3(3) 12_667 2_655
O11 Yb Cu O21 159.8(2) 10_557 2_655
O11 Yb Cu O21 -62.6(2) 3_665 2_655
O11 Yb Cu O21 87.4(2) 11_657 2_655
O11 Yb Cu O21 -95.4(3) . 2_655
O11 Yb Cu O21 4.0(2) 2_655 2_655
Cu Yb Cu O21 -150.88(19) 12_667 2_655
Cu Yb Cu O21 -97.98(19) 3_665 2_655
O12 Cu O1 Cu 61.5(3) . 10_557
N11 Cu O1 Cu -69.0(11) . 10_557
O11 Cu O1 Cu -105.6(3) . 10_557
O21 Cu O1 Cu 164.8(3) 2_655 10_557
Yb Cu O1 Cu -113.6(3) . 10_557
O12 Cu O1 Yb 175.1(2) . .
N11 Cu O1 Yb 44.6(10) . .
O11 Cu O1 Yb 8.1(2) . .
O21 Cu O1 Yb -81.5(2) 2_655 .
O1 Yb O1 Cu -57.17(18) 3_665 .
O1 Yb O1 Cu 122.83(18) 2_655 .
O11 Yb O1 Cu -143.82(16) 12_667 .
O11 Yb O1 Cu -107.1(3) 10_557 .
O11 Yb O1 Cu 29.5(4) 3_665 .
O11 Yb O1 Cu 170.9(2) 11_657 .
O11 Yb O1 Cu -7.24(18) . .
O11 Yb O1 Cu 74.80(19) 2_655 .
Cu Yb O1 Cu -95.15(11) 12_667 .
Cu Yb O1 Cu -19.2(3) 3_665 .
O1 Yb O1 Cu 57.17(18) 3_665 10_557
O1 Yb O1 Cu -122.83(18) 2_655 10_557
O11 Yb O1 Cu -29.5(4) 12_667 10_557
O11 Yb O1 Cu 7.23(18) 10_557 10_557
O11 Yb O1 Cu 143.82(16) 3_665 10_557
O11 Yb O1 Cu -74.80(19) 11_657 10_557
O11 Yb O1 Cu 107.1(3) . 10_557
O11 Yb O1 Cu -170.9(2) 2_655 10_557
Cu Yb O1 Cu 114.3(4) . 10_557
Cu Yb O1 Cu 19.2(3) 12_667 10_557
Cu Yb O1 Cu 95.15(11) 3_665 10_557
O1 Cu O11 C11 175.0(6) . .
O12 Cu O11 C11 92.1(11) . .
N11 Cu O11 C11 4.1(6) . .
O21 Cu O11 C11 -95.1(6) 2_655 .
Yb Cu O11 C11 -177.3(6) . .
O1 Cu O11 Yb -7.70(19) . .
O12 Cu O11 Yb -90.6(9) . .
N11 Cu O11 Yb -178.6(3) . .
O21 Cu O11 Yb 82.2(2) 2_655 .
O1 Yb O11 C11 -41.3(8) 3_665 .
O1 Yb O11 C11 72.9(9) 2_655 .
O1 Yb O11 C11 -177.0(9) . .
O11 Yb O11 C11 -44.0(8) 12_667 .
O11 Yb O11 C11 -111.8(8) 10_557 .
O11 Yb O11 C11 28.8(8) 3_665 .
O11 Yb O11 C11 -179.7(8) 11_657 .
O11 Yb O11 C11 107.5(8) 2_655 .
Cu Yb O11 C11 176.2(9) . .
Cu Yb O11 C11 -46.4(8) 12_667 .
Cu Yb O11 C11 -6.6(8) 3_665 .
O1 Yb O11 Cu 142.5(2) 3_665 .
O1 Yb O11 Cu -103.3(3) 2_655 .
O1 Yb O11 Cu 6.87(16) . .
O11 Yb O11 Cu 139.9(2) 12_667 .
O11 Yb O11 Cu 72.0(2) 10_557 .
O11 Yb O11 Cu -147.32(18) 3_665 .
O11 Yb O11 Cu 4.14(19) 11_657 .
O11 Yb O11 Cu -68.7(3) 2_655 .
Cu Yb O11 Cu 137.43(14) 12_667 .
Cu Yb O11 Cu 177.3(2) 3_665 .
O1 Cu N11 C21 -49.2(14) . .
O12 Cu N11 C21 -179.6(8) . .
O11 Cu N11 C21 -12.7(7) . .
O21 Cu N11 C21 75.9(8) 2_655 .
Yb Cu N11 C21 -13.9(8) . .
Cu O21 C11 O11 3.8(14) 3_665 .
Cu O21 C11 C21 178.1(8) 3_665 .
Cu O11 C11 O21 -179.9(8) . .
Yb O11 C11 O21 4.3(16) . .
Cu O11 C11 C21 5.7(11) . .
Yb O11 C11 C21 -170.1(7) . .
Cu N11 C21 C411 -112.4(16) . .
Cu N11 C21 C31 152.1(15) . .
Cu N11 C21 C11 18.0(12) . .
Cu N11 C21 C311 125.9(9) . .
Cu N11 C21 C41 -90.4(9) . .
O21 C11 C21 C411 -57.1(19) . .
O11 C11 C21 C411 117.7(16) . .
O21 C11 C21 C31 34(2) . .
O11 C11 C21 C31 -151.2(14) . .
O21 C11 C21 N11 169.6(9) . .
O11 C11 C21 N11 -15.7(14) . .
O21 C11 C21 C311 64.9(15) . .
O11 C11 C21 C311 -120.4(12) . .
O21 C11 C21 C41 -82.5(13) . .
O11 C11 C21 C41 92.3(12) . .
O1 Cu O12 C12 -29.3(8) . .
N11 Cu O12 C12 139.1(8) . .
O11 Cu O12 C12 52.4(13) . .
O21 Cu O12 C12 -120.2(7) 2_655 .
Yb Cu O12 C12 -24.7(8) . .
Cu O12 C12 O12 -6.4(15) . 10_557
Cu O12 C12 C22 174.2(7) . .
O33 N13 O23 O33 28(2) 10_557 .
O13 N13 O23 O33 -142(2) . .
O23 N13 O23 O33 61(4) 10_557 .
N13 O23 O33 O33 -28.5(14) . 10_557
O33 N13 O33 O23 -154.2(16) 10_557 .
O13 N13 O33 O23 56(3) . .
O23 N13 O33 O23 -138(3) 10_557 .
O13 N13 O33 O33 -150(3) . 10_557
O23 N13 O33 O33 154.2(16) . 10_557
O23 N13 O33 O33 15.8(11) 10_557 10_557
C1E O1E C1E C2E 169(3) 10_556 .
